data_7150870
loop_
_publ_author_name
'Del\'epine, Anne-Sophie'
'Tripier, Rapha\"el'
'Handel, Henri'

_publ_section_title
;
 Cyclen-based bismacrocycles for biological anion recognition. A
 potentiometric and NMR study of AMP, ADP and ATP nucleotide
 complexation
;
_journal_issue 10
_journal_name_full 'Organic &amp;  Biomolecular Chemistry'
_journal_page_first 1743
_journal_page_last 1750
_journal_paper_doi 10.1039/b719514a
_journal_volume 6
_journal_year 2008
_chemical_absolute_configuration ad
_chemical_formula_moiety
;
C23 H52 N9 7+, 7(Cl 1-), 6(H2 O)
;
_chemical_formula_sum 'C23 H64 Cl7 N9 O6'
_chemical_formula_weight 810.98
_chemical_name_common Bis2,6pyr-cyclen
_chemical_name_systematic
;
?
;
_space_group_IT_number 4
_symmetry_cell_setting monoclinic
_symmetry_space_group_name_Hall 'P 2yb'
_symmetry_space_group_name_H-M 'P 1 21 1'
_atom_sites_solution_hydrogens geom
_atom_sites_solution_primary direct
_atom_sites_solution_secondary difmap
_audit_conform_dict_location ftp://ftp.iucr.org/pub/cif_core.dic
_audit_conform_dict_name cif_core.dic
_audit_conform_dict_version 2.3
_audit_creation_date 2007-12-17T17:19:34-00:00
_audit_creation_method 'WinGX routine CIF_UPDATE'
_cell_angle_alpha 90
_cell_angle_beta 98.148(6)
_cell_angle_gamma 90
_cell_formula_units_Z 2
_cell_length_a 7.5917(5)
_cell_length_b 17.7280(11)
_cell_length_c 14.9620(10)
_cell_measurement_temperature 170(2)
_cell_measurement_theta_max 27.4224
_cell_measurement_theta_min 2.7456
_cell_volume 1993.3(2)
_computing_cell_refinement
;
CrysAlis RED, Oxford Diffraction Ltd.,
Version 1.171.27p5 beta (release 01-04-2005 CrysAlis171 .NET)
(compiled Apr 1 2005,17:53:34)
;
_computing_data_collection
;
CrysAlis CCD, Oxford Diffraction Ltd.,
Version 1.171.27p5 beta (release 01-04-2005 CrysAlis171 .NET)
(compiled Apr 1 2005,17:53:34)
;
_computing_data_reduction
;
CrysAlis RED, Oxford Diffraction Ltd.,
Version 1.171.27p5 beta (release 01-04-2005 CrysAlis171 .NET)
(compiled Apr 1 2005,17:53:34)
;
_computing_molecular_graphics 'ORTEP3 for Windows (Farrugia, 1997)'
_computing_publication_material 'PLATON (Spek, 1980-2002)'
_computing_structure_refinement 'SHELXL-97 (Sheldrick, 1997)'
_computing_structure_solution 'SHELXS-97 (Sheldrick, 1997)'
_diffrn_ambient_temperature 170(2)
_diffrn_detector 'CCD plate'
_diffrn_detector_area_resol_mean 8.3622
_diffrn_measured_fraction_theta_full 0.899
_diffrn_measured_fraction_theta_max 0.899
_diffrn_measurement_device 'Kappa-geometry diffractometer'
_diffrn_measurement_device_type 'Oxford Diffraction XCALIBUR2'
_diffrn_measurement_method
;
4 stepped omega-scans over 115 deg with kappa -79 deg (chi -58.3 deg)
and phi 0, 90, 180, 270 deg;
step 0.75 deg, exposure time 30 s;
detector distance 50 mm;
detector angle 20 deg.
;
_diffrn_orient_matrix_UB_11 0.0295566989
_diffrn_orient_matrix_UB_12 -0.0342108703
_diffrn_orient_matrix_UB_13 0.0216966778
_diffrn_orient_matrix_UB_21 -0.0762816199
_diffrn_orient_matrix_UB_22 -0.0187302621
_diffrn_orient_matrix_UB_23 -0.0224017968
_diffrn_orient_matrix_UB_31 0.047051363
_diffrn_orient_matrix_UB_32 -0.0088927077
_diffrn_orient_matrix_UB_33 -0.0363583365
_diffrn_radiation_monochromator graphite
_diffrn_radiation_probe x-ray
_diffrn_radiation_type MoK\a
_diffrn_radiation_wavelength 0.71073
_diffrn_reflns_av_R_equivalents 0.0339
_diffrn_reflns_av_unetI/netI 0.0687
_diffrn_reflns_limit_h_max 9
_diffrn_reflns_limit_h_min -8
_diffrn_reflns_limit_k_max 21
_diffrn_reflns_limit_k_min -22
_diffrn_reflns_limit_l_max 16
_diffrn_reflns_limit_l_min -19
_diffrn_reflns_number 15281
_diffrn_reflns_theta_full 27.48
_diffrn_reflns_theta_max 27.48
_diffrn_reflns_theta_min 2.94
_diffrn_source 'sealed X-ray tube'
_exptl_absorpt_coefficient_mu 0.544
_exptl_absorpt_correction_T_max 0.96145
_exptl_absorpt_correction_T_min 0.80055
_exptl_absorpt_correction_type empirical
_exptl_absorpt_process_details
;
CrysAlis RED, Oxford Diffraction Ltd.,
Version 1.171.27p5 beta (release 01-04-2005 CrysAlis171 .NET)
(compiled Apr 1 2005,17:53:34)
Scale3 Abspack program including interframe scaling, empirical
absorption correction (Blessing) and detector sensitivity correction.
;
_exptl_crystal_colour colourless
_exptl_crystal_density_diffrn 1.351
_exptl_crystal_density_method 'not measured'
_exptl_crystal_description 'rectangular prism'
_exptl_crystal_F_000 864
_exptl_crystal_size_max 0.34
_exptl_crystal_size_mid 0.14
_exptl_crystal_size_min 0.05
_refine_diff_density_max 1.146
_refine_diff_density_min -0.282
_refine_diff_density_rms 0.078
_refine_ls_abs_structure_details 'Flack H D (1983), Acta Cryst. A39, 876-881'
_refine_ls_abs_structure_Flack 0.07(6)
_refine_ls_extinction_method none
_refine_ls_goodness_of_fit_ref 1.015
_refine_ls_hydrogen_treatment mixed
_refine_ls_matrix_type full
_refine_ls_number_parameters 436
_refine_ls_number_reflns 7739
_refine_ls_number_restraints 16
_refine_ls_restrained_S_all 1.014
_refine_ls_R_factor_all 0.0639
_refine_ls_R_factor_gt 0.0482
_refine_ls_shift/su_max 0
_refine_ls_shift/su_mean 0
_refine_ls_structure_factor_coef Fsqd
_refine_ls_weighting_details 'calc w=1/[\s^2^(Fo^2^)+(0.0715P)^2^+0.0000P] where P=(Fo^2^+2Fc^2^)/3'
_refine_ls_weighting_scheme calc
_refine_ls_wR_factor_gt 0.1238
_refine_ls_wR_factor_ref 0.1323
_reflns_number_gt 5927
_reflns_number_total 7739
_reflns_threshold_expression >2sigma(I)
_cod_data_source_file b719514a.txt
_cod_data_source_block bpyc
_cod_depositor_comments
;
The following automatic conversions were performed:
'_diffrn_radiation_probe' value 'X-ray' changed to 'x-ray' according to
'/home/saulius/struct/CIF-dictionaries/cif_core.dic' dictionary named
'cif_core.dic' version 2.4.1 from 2010-06-29.

Automatic conversion script
Id: cif_fix_enum 1527 2010-12-29 10:47:43Z saulius 
;
_cod_original_sg_symbol_H-M P21
_cod_database_code 7150870

loop_
_symmetry_equiv_pos_as_xyz
'x, y, z'
'-x, y+1/2, -z'

loop_
_atom_site_label
_atom_site_type_symbol
_atom_site_fract_x
_atom_site_fract_y
_atom_site_fract_z
_atom_site_U_iso_or_equiv
_atom_site_adp_type
_atom_site_occupancy
_atom_site_symmetry_multiplicity
_atom_site_calc_flag
_atom_site_refinement_flags
_atom_site_disorder_assembly
_atom_site_disorder_group
C1 C 0.5140(6) -0.0899(3) 0.7603(3) 0.0286(11) Uani 1 1 d . . .
H1A H 0.5162 -0.1435 0.7632 0.034 Uiso 1 1 calc R . .
C2 C 0.3733(6) -0.0505(2) 0.7865(3) 0.0234(10) Uani 1 1 d . . .
H2A H 0.2778 -0.0769 0.8071 0.028 Uiso 1 1 calc R . .
C3 C 0.3712(6) 0.0278(3) 0.7830(3) 0.0215(9) Uani 1 1 d . . .
C4 C 0.2280(5) 0.0754(3) 0.8135(3) 0.0218(10) Uani 1 1 d . . .
H4A H 0.1803 0.1101 0.7642 0.026 Uiso 1 1 calc R . .
H4B H 0.1295 0.0424 0.8265 0.026 Uiso 1 1 calc R . .
C5 C 0.3394(6) 0.0691(3) 0.9726(3) 0.0251(10) Uani 1 1 d . . .
H5A H 0.4011 0.0242 0.9528 0.03 Uiso 1 1 calc R . .
H5B H 0.2291 0.0518 0.9945 0.03 Uiso 1 1 calc R . .
C6 C 0.4571(5) 0.1071(2) 1.0483(3) 0.0222(10) Uani 1 1 d . . .
H6A H 0.3926 0.1498 1.0713 0.027 Uiso 1 1 calc R . .
H6B H 0.4888 0.0709 1.0984 0.027 Uiso 1 1 calc R . .
C7 C 0.7394(6) 0.1858(3) 1.0801(3) 0.0287(11) Uani 1 1 d . . .
H7A H 0.8554 0.1921 1.058 0.034 Uiso 1 1 calc R . .
H7B H 0.7618 0.1614 1.1401 0.034 Uiso 1 1 calc R . .
C8 C 0.6570(6) 0.2633(3) 1.0899(3) 0.0283(11) Uani 1 1 d . . .
H8A H 0.5302 0.257 1.0971 0.034 Uiso 1 1 calc R . .
H8B H 0.7181 0.288 1.145 0.034 Uiso 1 1 calc R . .
C9 C 0.5183(6) 0.3660(3) 0.9835(3) 0.0276(11) Uani 1 1 d . . .
H9A H 0.5442 0.3968 0.9317 0.033 Uiso 1 1 calc R . .
H9B H 0.5103 0.4008 1.0346 0.033 Uiso 1 1 calc R . .
C10 C 0.3374(6) 0.3278(3) 0.9579(3) 0.0269(10) Uani 1 1 d . . .
H10A H 0.3217 0.2901 1.005 0.032 Uiso 1 1 calc R . .
H10B H 0.2433 0.3664 0.9585 0.032 Uiso 1 1 calc R . .
C11 C 0.1452(5) 0.2444(2) 0.8539(3) 0.0228(9) Uani 1 1 d . . .
H11A H 0.1231 0.2289 0.7897 0.027 Uiso 1 1 calc R . .
H11B H 0.044 0.2762 0.8659 0.027 Uiso 1 1 calc R . .
C12 C 0.1527(5) 0.1738(2) 0.9135(3) 0.0234(10) Uani 1 1 d . . .
H12A H 0.1751 0.1892 0.9777 0.028 Uiso 1 1 calc R . .
H12B H 0.0358 0.1481 0.9031 0.028 Uiso 1 1 calc R . .
C52 C 0.6528(6) -0.0509(3) 0.7294(3) 0.0236(10) Uani 1 1 d . . .
H52A H 0.7522 -0.0775 0.7131 0.028 Uiso 1 1 calc R . .
C53 C 0.6450(5) 0.0269(2) 0.7227(3) 0.0206(9) Uani 1 1 d . . .
C54 C 0.7835(5) 0.0733(2) 0.6850(3) 0.0215(10) Uani 1 1 d . . .
H54A H 0.8314 0.1115 0.7303 0.026 Uiso 1 1 calc R . .
H54B H 0.883 0.04 0.6741 0.026 Uiso 1 1 calc R . .
C55 C 0.6652(6) 0.0545(2) 0.5298(3) 0.0241(10) Uani 1 1 d . . .
H55A H 0.6036 0.0121 0.5552 0.029 Uiso 1 1 calc R . .
H55B H 0.7753 0.0346 0.5101 0.029 Uiso 1 1 calc R . .
C56 C 0.5466(5) 0.0859(2) 0.4491(3) 0.0237(10) Uani 1 1 d . . .
H56A H 0.5205 0.0461 0.4026 0.028 Uiso 1 1 calc R . .
H56B H 0.6077 0.1279 0.4226 0.028 Uiso 1 1 calc R . .
C57 C 0.2625(6) 0.1598(3) 0.4083(3) 0.0277(11) Uani 1 1 d . . .
H57A H 0.1438 0.1663 0.4273 0.033 Uiso 1 1 calc R . .
H57B H 0.2459 0.1314 0.3507 0.033 Uiso 1 1 calc R . .
C58 C 0.3364(6) 0.2366(3) 0.3915(3) 0.0284(11) Uani 1 1 d . . .
H58A H 0.4634 0.2315 0.3842 0.034 Uiso 1 1 calc R . .
H58B H 0.2724 0.2571 0.3344 0.034 Uiso 1 1 calc R . .
C59 C 0.4687(6) 0.3469(3) 0.4865(3) 0.0270(10) Uani 1 1 d . . .
H59A H 0.4727 0.3784 0.4322 0.032 Uiso 1 1 calc R . .
H59B H 0.4413 0.3806 0.5355 0.032 Uiso 1 1 calc R . .
C60 C 0.6493(5) 0.3134(3) 0.5140(3) 0.0245(10) Uani 1 1 d . . .
H60A H 0.668 0.2729 0.4709 0.029 Uiso 1 1 calc R . .
H60B H 0.7399 0.3528 0.5094 0.029 Uiso 1 1 calc R . .
C61 C 0.8522(5) 0.2386(2) 0.6265(3) 0.0211(9) Uani 1 1 d . . .
H61A H 0.9499 0.2699 0.6093 0.025 Uiso 1 1 calc R . .
H61B H 0.8781 0.2287 0.6922 0.025 Uiso 1 1 calc R . .
C62 C 0.8466(5) 0.1644(2) 0.5761(3) 0.0196(9) Uani 1 1 d . . .
H62A H 0.8219 0.1747 0.5105 0.023 Uiso 1 1 calc R . .
H62B H 0.9652 0.1403 0.5885 0.023 Uiso 1 1 calc R . .
N1 N 0.5058(4) 0.0629(2) 0.7502(2) 0.0197(8) Uani 1 1 d . . .
H1D H 0.5026 0.1124 0.7464 0.024 Uiso 1 1 calc R . .
N2 N 0.2929(4) 0.12009(19) 0.8952(2) 0.0186(8) Uani 1 1 d . . .
N3 N 0.6226(5) 0.1354(2) 1.0162(2) 0.0239(8) Uani 1 1 d . . .
H3D H 0.5905 0.1613 0.9631 0.029 Uiso 1 1 calc R . .
H3E H 0.6889 0.0944 1.0033 0.029 Uiso 1 1 calc R . .
N4 N 0.6700(5) 0.3132(2) 1.0096(2) 0.0238(8) Uani 1 1 d . . .
H4D H 0.7726 0.3413 1.0215 0.029 Uiso 1 1 calc R . .
H4E H 0.6811 0.2829 0.9608 0.029 Uiso 1 1 calc R . .
N5 N 0.3100(4) 0.2897(2) 0.8693(2) 0.0218(8) Uani 1 1 d . . .
H5D H 0.4056 0.2587 0.865 0.026 Uiso 1 1 calc R . .
H5E H 0.3063 0.3255 0.8245 0.026 Uiso 1 1 calc R . .
N52 N 0.7127(4) 0.1115(2) 0.6004(2) 0.0195(8) Uani 1 1 d . . .
N53 N 0.3751(4) 0.1138(2) 0.4778(2) 0.0233(8) Uani 1 1 d . . .
H53D H 0.3101 0.0728 0.4921 0.028 Uiso 1 1 calc R . .
H53E H 0.402 0.1423 0.5292 0.028 Uiso 1 1 calc R . .
N54 N 0.3201(5) 0.2910(2) 0.4663(2) 0.0236(8) Uani 1 1 d . . .
H54D H 0.312 0.2638 0.5179 0.028 Uiso 1 1 calc R . .
H54E H 0.2152 0.3172 0.4522 0.028 Uiso 1 1 calc R . .
N55 N 0.6785(4) 0.2818(2) 0.6067(2) 0.0225(8) Uani 1 1 d . . .
H55D H 0.5857 0.25 0.614 0.027 Uiso 1 1 calc R . .
H55E H 0.6788 0.3205 0.6477 0.027 Uiso 1 1 calc R . .
Cl1 Cl 0.69381(19) 0.44028(8) 0.69994(9) 0.0463(4) Uani 1 1 d . . .
Cl2 Cl 0.68297(13) 0.22041(6) 0.83539(7) 0.0235(2) Uani 1 1 d . . .
Cl3 Cl 0.31595(13) 0.21163(6) 0.64963(7) 0.0236(2) Uani 1 1 d . . .
Cl4 Cl 0.82521(16) 0.00256(6) 0.95938(9) 0.0376(3) Uani 1 1 d . . .
Cl5 Cl 0.17228(15) -0.00905(6) 0.56098(8) 0.0341(3) Uani 1 1 d . . .
Cl6 Cl 0.20667(15) 0.24395(7) 0.15767(8) 0.0308(3) Uani 1 1 d . . .
Cl7 Cl 0.78838(16) 0.21567(8) 0.32356(8) 0.0375(3) Uani 1 1 d . . .
O1 O 0.3133(7) 0.4135(2) 0.7563(3) 0.0597(12) Uani 1 1 d D . .
H1F H 0.260(8) 0.456(2) 0.764(5) 0.09 Uiso 1 1 d D . .
H1G H 0.417(5) 0.424(5) 0.743(6) 0.16(4) Uiso 1 1 d D . .
O2 O 0.8910(5) 0.4013(2) 0.9025(2) 0.0436(9) Uani 1 1 d D . .
H2F H 0.870(7) 0.413(3) 0.8477(16) 0.065 Uiso 1 1 d D . .
H2G H 0.984(5) 0.421(3) 0.930(3) 0.065 Uiso 1 1 d D . .
O3 O 0.1116(5) 0.3889(2) 0.5730(3) 0.0471(10) Uani 1 1 d D . .
H3F H 0.125(7) 0.407(3) 0.6287(19) 0.071 Uiso 1 1 d D . .
H3G H 0.013(5) 0.412(3) 0.553(3) 0.071 Uiso 1 1 d D . .
O4 O 0.9511(4) 0.38013(19) 0.1154(2) 0.0318(8) Uani 1 1 d D . .
H4F H 1.015(5) 0.413(2) 0.092(3) 0.048 Uiso 1 1 d D . .
H4G H 1.036(5) 0.350(2) 0.139(3) 0.048 Uiso 1 1 d D . .
O5 O 0.0325(4) 0.35764(19) 0.3643(2) 0.0325(8) Uani 1 1 d D . .
H5F H -0.019(6) 0.393(2) 0.391(3) 0.049 Uiso 1 1 d D . .
H5G H -0.046(5) 0.333(2) 0.333(3) 0.049 Uiso 1 1 d D . .
O6 O 0.1284(7) 0.0724(3) 0.1732(4) 0.0202(13) Uiso 0.5 1 d P . .
O7 O 0.8225(9) 0.0506(4) 0.2387(4) 0.0376(16) Uiso 0.5 1 d P . .

loop_
_atom_site_aniso_label
_atom_site_aniso_U_11
_atom_site_aniso_U_22
_atom_site_aniso_U_33
_atom_site_aniso_U_23
_atom_site_aniso_U_13
_atom_site_aniso_U_12
C1 0.044(3) 0.019(2) 0.024(3) -0.0017(19) 0.006(2) 0.002(2)
C2 0.027(2) 0.019(2) 0.025(2) -0.0006(19) 0.0084(18) -0.0029(19)
C3 0.022(2) 0.026(2) 0.016(2) -0.0015(19) 0.0034(18) -0.0015(19)
C4 0.018(2) 0.026(2) 0.022(2) 0.0034(19) 0.0024(17) -0.0011(18)
C5 0.026(3) 0.026(2) 0.023(2) 0.0032(19) 0.0020(19) 0.0017(19)
C6 0.022(2) 0.023(2) 0.023(2) 0.0005(19) 0.0075(18) -0.0019(19)
C7 0.024(3) 0.032(3) 0.030(3) -0.003(2) 0.002(2) -0.003(2)
C8 0.029(3) 0.033(3) 0.022(2) -0.005(2) 0.0017(19) -0.006(2)
C9 0.027(3) 0.022(2) 0.033(3) -0.005(2) 0.006(2) -0.0031(19)
C10 0.024(2) 0.033(3) 0.025(3) -0.004(2) 0.0069(19) 0.001(2)
C11 0.015(2) 0.024(2) 0.028(2) -0.004(2) -0.0004(17) -0.0004(18)
C12 0.016(2) 0.027(2) 0.028(3) -0.005(2) 0.0082(19) -0.0038(18)
C52 0.031(3) 0.021(2) 0.018(2) 0.0013(19) 0.0033(18) 0.008(2)
C53 0.020(2) 0.024(2) 0.017(2) -0.0003(18) 0.0022(17) 0.0050(18)
C54 0.015(2) 0.024(2) 0.023(2) -0.0031(19) -0.0018(17) 0.0065(18)
C55 0.022(2) 0.023(2) 0.028(3) -0.005(2) 0.0046(19) 0.0002(19)
C56 0.023(2) 0.020(2) 0.026(3) -0.0031(19) 0.0002(19) -0.0047(19)
C57 0.018(2) 0.037(3) 0.026(3) -0.002(2) -0.0033(19) 0.001(2)
C58 0.028(2) 0.036(3) 0.019(2) 0.002(2) -0.0037(18) 0.006(2)
C59 0.027(3) 0.026(3) 0.028(3) 0.001(2) 0.003(2) -0.002(2)
C60 0.022(2) 0.025(2) 0.027(3) 0.008(2) 0.0053(19) 0.0004(19)
C61 0.017(2) 0.025(2) 0.021(2) 0.0029(19) -0.0002(16) -0.0019(18)
C62 0.019(2) 0.017(2) 0.024(2) 0.0023(18) 0.0070(18) 0.0017(17)
N1 0.0200(19) 0.0163(18) 0.023(2) -0.0015(15) 0.0034(15) -0.0004(14)
N2 0.0134(18) 0.0202(19) 0.022(2) 0.0014(15) 0.0022(14) 0.0031(14)
N3 0.025(2) 0.023(2) 0.024(2) -0.0044(16) 0.0052(16) 0.0053(16)
N4 0.025(2) 0.0198(19) 0.027(2) -0.0044(16) 0.0041(16) -0.0036(16)
N5 0.0168(19) 0.0196(19) 0.030(2) 0.0001(16) 0.0065(16) 0.0035(15)
N52 0.0173(19) 0.0221(19) 0.0189(19) -0.0023(15) 0.0019(15) -0.0031(15)
N53 0.0189(19) 0.028(2) 0.024(2) 0.0030(17) 0.0047(15) -0.0028(16)
N54 0.022(2) 0.025(2) 0.024(2) 0.0047(16) 0.0032(16) 0.0060(16)
N55 0.0164(19) 0.0224(19) 0.029(2) -0.0038(17) 0.0036(15) -0.0031(15)
Cl1 0.0624(9) 0.0328(7) 0.0398(8) -0.0064(6) -0.0062(6) 0.0090(7)
Cl2 0.0186(5) 0.0276(6) 0.0248(5) -0.0041(5) 0.0045(4) -0.0017(4)
Cl3 0.0196(5) 0.0272(6) 0.0247(5) 0.0027(5) 0.0053(4) 0.0013(5)
Cl4 0.0348(7) 0.0285(7) 0.0501(8) -0.0038(6) 0.0079(6) 0.0086(5)
Cl5 0.0333(6) 0.0290(7) 0.0416(7) -0.0001(6) 0.0110(5) -0.0067(5)
Cl6 0.0288(6) 0.0366(7) 0.0283(6) -0.0011(5) 0.0085(5) 0.0017(5)
Cl7 0.0404(7) 0.0453(7) 0.0296(6) -0.0024(6) 0.0140(5) -0.0099(6)
O1 0.082(4) 0.037(2) 0.065(3) 0.023(2) 0.026(2) 0.012(2)
O2 0.046(2) 0.047(2) 0.035(2) 0.0028(19) -0.0030(17) -0.0073(19)
O3 0.046(2) 0.052(2) 0.042(2) -0.004(2) 0.0024(18) 0.0063(19)
O4 0.0225(18) 0.0341(19) 0.038(2) 0.0027(16) 0.0027(15) -0.0024(14)
O5 0.0233(18) 0.035(2) 0.039(2) -0.0024(16) 0.0023(14) -0.0006(15)

loop_
_atom_type_symbol
_atom_type_description
_atom_type_scat_dispersion_real
_atom_type_scat_dispersion_imag
_atom_type_scat_source
C C 0.0033 0.0016 'International Tables Vol C Tables 4.2.6.8 and 6.1.1.4'
H H 0 0 'International Tables Vol C Tables 4.2.6.8 and 6.1.1.4'
N N 0.0061 0.0033 'International Tables Vol C Tables 4.2.6.8 and 6.1.1.4'
Cl Cl 0.1484 0.1585 'International Tables Vol C Tables 4.2.6.8 and 6.1.1.4'
O O 0.0106 0.006 'International Tables Vol C Tables 4.2.6.8 and 6.1.1.4'

loop_
_geom_angle_atom_site_label_1
_geom_angle_atom_site_label_2
_geom_angle_atom_site_label_3
_geom_angle
_geom_angle_site_symmetry_1
_geom_angle_site_symmetry_3
_geom_angle_publ_flag
C2 C1 C52 119.6(4) . . ?
C2 C1 H1A 120.2 . . ?
C52 C1 H1A 120.2 . . ?
C1 C2 C3 120.0(4) . . ?
C1 C2 H2A 120 . . ?
C3 C2 H2A 120 . . ?
N1 C3 C2 118.1(4) . . ?
N1 C3 C4 118.1(4) . . ?
C2 C3 C4 123.8(4) . . ?
N2 C4 C3 112.5(3) . . ?
N2 C4 H4A 109.1 . . ?
C3 C4 H4A 109.1 . . ?
N2 C4 H4B 109.1 . . ?
C3 C4 H4B 109.1 . . ?
H4A C4 H4B 107.8 . . ?
N2 C5 C6 111.7(4) . . ?
N2 C5 H5A 109.3 . . ?
C6 C5 H5A 109.3 . . ?
N2 C5 H5B 109.3 . . ?
C6 C5 H5B 109.3 . . ?
H5A C5 H5B 108 . . ?
N3 C6 C5 110.3(3) . . ?
N3 C6 H6A 109.6 . . ?
C5 C6 H6A 109.6 . . ?
N3 C6 H6B 109.6 . . ?
C5 C6 H6B 109.6 . . ?
H6A C6 H6B 108.1 . . ?
N3 C7 C8 112.6(4) . . ?
N3 C7 H7A 109.1 . . ?
C8 C7 H7A 109.1 . . ?
N3 C7 H7B 109.1 . . ?
C8 C7 H7B 109.1 . . ?
H7A C7 H7B 107.8 . . ?
N4 C8 C7 112.3(4) . . ?
N4 C8 H8A 109.1 . . ?
C7 C8 H8A 109.1 . . ?
N4 C8 H8B 109.1 . . ?
C7 C8 H8B 109.1 . . ?
H8A C8 H8B 107.9 . . ?
N4 C9 C10 114.8(4) . . ?
N4 C9 H9A 108.6 . . ?
C10 C9 H9A 108.6 . . ?
N4 C9 H9B 108.6 . . ?
C10 C9 H9B 108.6 . . ?
H9A C9 H9B 107.5 . . ?
N5 C10 C9 115.8(3) . . ?
N5 C10 H10A 108.3 . . ?
C9 C10 H10A 108.3 . . ?
N5 C10 H10B 108.3 . . ?
C9 C10 H10B 108.3 . . ?
H10A C10 H10B 107.4 . . ?
N5 C11 C12 113.1(3) . . ?
N5 C11 H11A 109 . . ?
C12 C11 H11A 109 . . ?
N5 C11 H11B 109 . . ?
C12 C11 H11B 109 . . ?
H11A C11 H11B 107.8 . . ?
N2 C12 C11 112.7(3) . . ?
N2 C12 H12A 109.1 . . ?
C11 C12 H12A 109.1 . . ?
N2 C12 H12B 109.1 . . ?
C11 C12 H12B 109.1 . . ?
H12A C12 H12B 107.8 . . ?
C53 C52 C1 119.5(4) . . ?
C53 C52 H52A 120.2 . . ?
C1 C52 H52A 120.2 . . ?
N1 C53 C52 118.5(4) . . ?
N1 C53 C54 118.3(4) . . ?
C52 C53 C54 123.1(4) . . ?
N52 C54 C53 112.7(3) . . ?
N52 C54 H54A 109.1 . . ?
C53 C54 H54A 109.1 . . ?
N52 C54 H54B 109.1 . . ?
C53 C54 H54B 109.1 . . ?
H54A C54 H54B 107.8 . . ?
N52 C55 C56 112.4(3) . . ?
N52 C55 H55A 109.1 . . ?
C56 C55 H55A 109.1 . . ?
N52 C55 H55B 109.1 . . ?
C56 C55 H55B 109.1 . . ?
H55A C55 H55B 107.9 . . ?
C55 C56 N53 109.5(4) . . ?
C55 C56 H56A 109.8 . . ?
N53 C56 H56A 109.8 . . ?
C55 C56 H56B 109.8 . . ?
N53 C56 H56B 109.8 . . ?
H56A C56 H56B 108.2 . . ?
N53 C57 C58 114.8(4) . . ?
N53 C57 H57A 108.6 . . ?
C58 C57 H57A 108.6 . . ?
N53 C57 H57B 108.6 . . ?
C58 C57 H57B 108.6 . . ?
H57A C57 H57B 107.5 . . ?
N54 C58 C57 112.6(4) . . ?
N54 C58 H58A 109.1 . . ?
C57 C58 H58A 109.1 . . ?
N54 C58 H58B 109.1 . . ?
C57 C58 H58B 109.1 . . ?
H58A C58 H58B 107.8 . . ?
C60 C59 N54 115.2(4) . . ?
C60 C59 H59A 108.5 . . ?
N54 C59 H59A 108.5 . . ?
C60 C59 H59B 108.5 . . ?
N54 C59 H59B 108.5 . . ?
H59A C59 H59B 107.5 . . ?
N55 C60 C59 114.6(3) . . ?
N55 C60 H60A 108.6 . . ?
C59 C60 H60A 108.6 . . ?
N55 C60 H60B 108.6 . . ?
C59 C60 H60B 108.6 . . ?
H60A C60 H60B 107.6 . . ?
C62 C61 N55 112.3(3) . . ?
C62 C61 H61A 109.1 . . ?
N55 C61 H61A 109.1 . . ?
C62 C61 H61B 109.1 . . ?
N55 C61 H61B 109.1 . . ?
H61A C61 H61B 107.9 . . ?
N52 C62 C61 113.8(3) . . ?
N52 C62 H62A 108.8 . . ?
C61 C62 H62A 108.8 . . ?
N52 C62 H62B 108.8 . . ?
C61 C62 H62B 108.8 . . ?
H62A C62 H62B 107.7 . . ?
C3 N1 C53 124.1(4) . . ?
C3 N1 H1D 118 . . ?
C53 N1 H1D 118 . . ?
C5 N2 C4 109.6(3) . . ?
C5 N2 C12 110.4(3) . . ?
C4 N2 C12 109.4(3) . . ?
C6 N3 C7 116.3(3) . . ?
C6 N3 H3D 108.2 . . ?
C7 N3 H3D 108.2 . . ?
C6 N3 H3E 108.2 . . ?
C7 N3 H3E 108.2 . . ?
H3D N3 H3E 107.4 . . ?
C9 N4 C8 116.2(3) . . ?
C9 N4 H4D 108.2 . . ?
C8 N4 H4D 108.2 . . ?
C9 N4 H4E 108.2 . . ?
C8 N4 H4E 108.2 . . ?
H4D N4 H4E 107.4 . . ?
C10 N5 C11 113.4(3) . . ?
C10 N5 H5D 108.9 . . ?
C11 N5 H5D 108.9 . . ?
C10 N5 H5E 108.9 . . ?
C11 N5 H5E 108.9 . . ?
H5D N5 H5E 107.7 . . ?
C62 N52 C54 109.1(3) . . ?
C62 N52 C55 111.7(3) . . ?
C54 N52 C55 108.9(3) . . ?
C57 N53 C56 114.4(3) . . ?
C57 N53 H53D 108.7 . . ?
C56 N53 H53D 108.7 . . ?
C57 N53 H53E 108.7 . . ?
C56 N53 H53E 108.7 . . ?
H53D N53 H53E 107.6 . . ?
C58 N54 C59 115.9(3) . . ?
C58 N54 H54D 108.3 . . ?
C59 N54 H54D 108.3 . . ?
C58 N54 H54E 108.3 . . ?
C59 N54 H54E 108.3 . . ?
H54D N54 H54E 107.4 . . ?
C60 N55 C61 112.6(3) . . ?
C60 N55 H55D 109.1 . . ?
C61 N55 H55D 109.1 . . ?
C60 N55 H55E 109.1 . . ?
C61 N55 H55E 109.1 . . ?
H55D N55 H55E 107.8 . . ?
H1F O1 H1G 108(5) . . ?
H2F O2 H2G 114(4) . . ?
H3F O3 H3G 97(3) . . ?
H4F O4 H4G 98(3) . . ?
H5F O5 H5G 107(4) . . ?

loop_
_geom_bond_atom_site_label_1
_geom_bond_atom_site_label_2
_geom_bond_distance
_geom_bond_site_symmetry_2
_geom_bond_publ_flag
C1 C2 1.380(6) . ?
C1 C52 1.393(6) . ?
C1 H1A 0.95 . ?
C2 C3 1.388(6) . ?
C2 H2A 0.95 . ?
C3 N1 1.347(5) . ?
C3 C4 1.499(6) . ?
C4 N2 1.481(5) . ?
C4 H4A 0.99 . ?
C4 H4B 0.99 . ?
C5 N2 1.472(5) . ?
C5 C6 1.500(6) . ?
C5 H5A 0.99 . ?
C5 H5B 0.99 . ?
C6 N3 1.494(5) . ?
C6 H6A 0.99 . ?
C6 H6B 0.99 . ?
C7 N3 1.502(5) . ?
C7 C8 1.525(6) . ?
C7 H7A 0.99 . ?
C7 H7B 0.99 . ?
C8 N4 1.507(6) . ?
C8 H8A 0.99 . ?
C8 H8B 0.99 . ?
C9 N4 1.492(5) . ?
C9 C10 1.531(6) . ?
C9 H9A 0.99 . ?
C9 H9B 0.99 . ?
C10 N5 1.476(5) . ?
C10 H10A 0.99 . ?
C10 H10B 0.99 . ?
C11 N5 1.477(5) . ?
C11 C12 1.533(6) . ?
C11 H11A 0.99 . ?
C11 H11B 0.99 . ?
C12 N2 1.483(5) . ?
C12 H12A 0.99 . ?
C12 H12B 0.99 . ?
C52 C53 1.383(6) . ?
C52 H52A 0.95 . ?
C53 N1 1.347(5) . ?
C53 C54 1.506(6) . ?
C54 N52 1.469(5) . ?
C54 H54A 0.99 . ?
C54 H54B 0.99 . ?
C55 N52 1.470(5) . ?
C55 C56 1.506(6) . ?
C55 H55A 0.99 . ?
C55 H55B 0.99 . ?
C56 N53 1.511(5) . ?
C56 H56A 0.99 . ?
C56 H56B 0.99 . ?
C57 N53 1.492(5) . ?
C57 C58 1.508(7) . ?
C57 H57A 0.99 . ?
C57 H57B 0.99 . ?
C58 N54 1.496(6) . ?
C58 H58A 0.99 . ?
C58 H58B 0.99 . ?
C59 C60 1.497(6) . ?
C59 N54 1.501(5) . ?
C59 H59A 0.99 . ?
C59 H59B 0.99 . ?
C60 N55 1.483(5) . ?
C60 H60A 0.99 . ?
C60 H60B 0.99 . ?
C61 C62 1.512(6) . ?
C61 N55 1.517(5) . ?
C61 H61A 0.99 . ?
C61 H61B 0.99 . ?
C62 N52 1.466(5) . ?
C62 H62A 0.99 . ?
C62 H62B 0.99 . ?
N1 H1D 0.88 . ?
N3 H3D 0.92 . ?
N3 H3E 0.92 . ?
N4 H4D 0.92 . ?
N4 H4E 0.92 . ?
N5 H5D 0.92 . ?
N5 H5E 0.92 . ?
N53 H53D 0.92 . ?
N53 H53E 0.92 . ?
N54 H54D 0.92 . ?
N54 H54E 0.92 . ?
N55 H55D 0.92 . ?
N55 H55E 0.92 . ?
O1 H1F 0.86(2) . ?
O1 H1G 0.86(2) . ?
O2 H2F 0.839(19) . ?
O2 H2G 0.838(19) . ?
O3 H3F 0.887(19) . ?
O3 H3G 0.872(19) . ?
O4 H4F 0.854(14) . ?
O4 H4G 0.871(19) . ?
O5 H5F 0.859(19) . ?
O5 H5G 0.828(19) . ?

loop_
_geom_hbond_atom_site_label_D
_geom_hbond_atom_site_label_H
_geom_hbond_atom_site_label_A
_geom_hbond_distance_DH
_geom_hbond_distance_HA
_geom_hbond_distance_DA
_geom_hbond_angle_DHA
_geom_hbond_site_symmetry_A
N1 H1D Cl3 0.88 2.57 3.268(4) 136.5 .
N1 H1D Cl2 0.88 2.61 3.278(4) 133.9 .
N3 H3D Cl2 0.92 2.37 3.187(4) 147.6 .
N3 H3E Cl4 0.92 2.08 3.000(4) 173.7 .
N4 H4D O4 0.92 1.93 2.740(5) 145 1_556
N4 H4D O2 0.92 2.36 2.930(5) 120 .
N4 H4E Cl2 0.92 2.18 3.096(4) 172.8 .
N5 H5D Cl2 0.92 2.31 3.192(3) 159.5 .
N5 H5E O1 0.92 1.87 2.773(5) 166.6 .
N53 H53D Cl5 0.92 2.14 3.034(4) 164.4 .
N53 H53E Cl3 0.92 2.35 3.186(4) 151.3 .
N54 H54D Cl3 0.92 2.17 3.087(4) 172.1 .
N54 H54E O5 0.92 1.91 2.747(5) 150.2 .
N54 H54E O3 0.92 2.43 2.964(5) 117 .
N55 H55D Cl3 0.92 2.29 3.168(4) 159 .
N55 H55E Cl1 0.92 2.26 3.132(4) 157.9 .
O1 H1F O7 0.86(2) 1.80(3) 2.644(8) 167(7) 2_656
O1 H1G Cl1 0.86(2) 2.30(2) 3.158(5) 174(8) .
O2 H2F Cl1 0.839(19) 2.46(2) 3.258(4) 159(5) .
O2 H2G Cl4 0.838(19) 2.50(3) 3.297(4) 159(5) 2_757
O3 H3F O1 0.887(19) 2.22(3) 2.978(6) 143(5) .
O3 H3G Cl5 0.872(19) 2.48(3) 3.273(4) 152(5) 2_556
O4 H4F Cl4 0.854(14) 2.211(15) 3.063(3) 176(5) 2_756
O4 H4G Cl6 0.871(19) 2.28(3) 3.106(4) 158(5) 1_655
O5 H5F Cl5 0.859(19) 2.27(2) 3.122(3) 171(5) 2_556
O5 H5G Cl7 0.828(19) 2.42(4) 3.134(3) 145(5) 1_455
